data_1525756
loop_
_publ_author_name
'Levasseur, S.'
'Menetrier, M.'
'Suard, E.'
'Delmas, C.'

_publ_section_title
;
 Evidence for structural defects in non-stoichiometric HT-(Li Co O2):
 electrochemical, electronic properties and (7)Li NMR studies
;
_journal_name_full 'Solid State Ionics'
_journal_page_first 11
_journal_page_last 24
_journal_volume 128
_journal_year 2000
_chemical_formula_sum 'Co0.91 Li O1.84'
_chemical_name_systematic 'Li Co0.91 O1.84'
_space_group_IT_number 166
_symmetry_space_group_name_Hall '-R 3 2"'
_symmetry_space_group_name_H-M 'R -3 m :H'
_cell_angle_alpha 90
_cell_angle_beta 90
_cell_angle_gamma 120
_cell_formula_units_Z 3
_cell_length_a 2.8154
_cell_length_b 2.8154
_cell_length_c 14.046
_cell_volume 96.419
_citation_journal_id_ASTM SSIOD3
_cod_data_source_file Levasseur_SSIOD3_2000_556.cif
_cod_data_source_block Co0.91Li1O1.84
_cod_original_cell_volume 96.41918
_cod_original_formula_sum 'Co0.91 Li1 O1.84'
_cod_database_code 1525756

loop_
_symmetry_equiv_pos_as_xyz
x,y,z
-y,x-y,z
-x+y,-x,z
y,x,-z
-x,-x+y,-z
x-y,-y,-z
-x,-y,-z
y,-x+y,-z
x-y,x,-z
-y,-x,z
x,x-y,z
-x+y,y,z
x+2/3,y+1/3,z+1/3
-y+2/3,x-y+1/3,z+1/3
-x+y+2/3,-x+1/3,z+1/3
y+2/3,x+1/3,-z+1/3
-x+2/3,-x+y+1/3,-z+1/3
x-y+2/3,-y+1/3,-z+1/3
-x+2/3,-y+1/3,-z+1/3
y+2/3,-x+y+1/3,-z+1/3
x-y+2/3,x+1/3,-z+1/3
-y+2/3,-x+1/3,z+1/3
x+2/3,x-y+1/3,z+1/3
-x+y+2/3,y+1/3,z+1/3
x+1/3,y+2/3,z+2/3
-y+1/3,x-y+2/3,z+2/3
-x+y+1/3,-x+2/3,z+2/3
y+1/3,x+2/3,-z+2/3
-x+1/3,-x+y+2/3,-z+2/3
x-y+1/3,-y+2/3,-z+2/3
-x+1/3,-y+2/3,-z+2/3
y+1/3,-x+y+2/3,-z+2/3
x-y+1/3,x+2/3,-z+2/3
-y+1/3,-x+2/3,z+2/3
x+1/3,x-y+2/3,z+2/3
-x+y+1/3,y+2/3,z+2/3

loop_
_atom_site_label
_atom_site_type_symbol
_atom_site_fract_x
_atom_site_fract_y
_atom_site_fract_z
_atom_site_occupancy
_atom_site_U_iso_or_equiv
Co1 Co+2 0 0 0 0.91 0.0
O1 O-2 0 0 0.2606 0.92 0.0
Li1 Li+1 0 0 0.5 1 0.0
